data_4084370
loop_
_publ_author_name
'Guo, Tongxun'
'Dechert, Sebastian'
'Meyer, Franc'

_publ_section_title
;
 Dinuclear Palladium Complexes of Pyrazole-Bridged Bis(NHC) Ligands: A
 Delicate Balance between Normal and Abnormal Carbene Coordination
;
_journal_issue 19
_journal_name_full Organometallics
_journal_page_first 5145
_journal_paper_doi 10.1021/om500351j
_journal_volume 33
_journal_year 2014
_chemical_formula_moiety 'C58 H62 N12 Pd2 2+, 4(C3 H6 O), 2(F6 P -)'
_chemical_formula_sum 'C70 H86 F12 N12 O4 P2 Pd2'
_chemical_formula_weight 1662.25
_chemical_name_systematic
;
 ?
;
_space_group_IT_number 14
_symmetry_cell_setting monoclinic
_symmetry_space_group_name_Hall '-P 2yn'
_symmetry_space_group_name_H-M 'P 1 21/n 1'
_atom_sites_solution_hydrogens geom
_atom_sites_solution_primary direct
_atom_sites_solution_secondary difmap
_audit_creation_method SHELXL-97
_cell_angle_alpha 90.00
_cell_angle_beta 102.751(4)
_cell_angle_gamma 90.00
_cell_formula_units_Z 2
_cell_length_a 12.9060(6)
_cell_length_b 20.2987(8)
_cell_length_c 14.3684(7)
_cell_measurement_reflns_used 40210
_cell_measurement_temperature 133(2)
_cell_measurement_theta_max 25.72
_cell_measurement_theta_min 1.77
_cell_volume 3671.3(3)
_computing_cell_refinement 'X-AREA (Stoe & Cie, 2002)'
_computing_data_collection 'X-AREA (Stoe & Cie, 2002)'
_computing_data_reduction 'X-AREA (Stoe & Cie, 2002)'
_computing_molecular_graphics 'DIAMOND (Brandenburg, 2001)'
_computing_publication_material 'SHELXL-97 (Sheldrick, 1997)'
_computing_structure_refinement 'SHELXL-97 (Sheldrick, 1997)'
_computing_structure_solution 'SHELXS-97 (Sheldrick, 1990)'
_diffrn_ambient_temperature 133(2)
_diffrn_measured_fraction_theta_full 0.989
_diffrn_measured_fraction_theta_max 0.989
_diffrn_measurement_device_type 'Stoe IPDS II'
_diffrn_measurement_method \w
_diffrn_radiation_monochromator graphite
_diffrn_radiation_source 'fine-focus sealed tube'
_diffrn_radiation_type MoK\a
_diffrn_radiation_wavelength 0.71073
_diffrn_reflns_av_R_equivalents 0.0660
_diffrn_reflns_av_sigmaI/netI 0.0326
_diffrn_reflns_limit_h_max 15
_diffrn_reflns_limit_h_min -15
_diffrn_reflns_limit_k_max 24
_diffrn_reflns_limit_k_min -24
_diffrn_reflns_limit_l_max 17
_diffrn_reflns_limit_l_min -17
_diffrn_reflns_number 40210
_diffrn_reflns_theta_full 25.72
_diffrn_reflns_theta_max 25.72
_diffrn_reflns_theta_min 1.77
_exptl_absorpt_coefficient_mu 0.620
_exptl_absorpt_correction_T_max 0.9160
_exptl_absorpt_correction_T_min 0.7152
_exptl_absorpt_correction_type numerical
_exptl_absorpt_process_details 'X-RED (Stoe & Cie, 2002)'
_exptl_crystal_colour colorless
_exptl_crystal_density_diffrn 1.504
_exptl_crystal_density_method 'not measured'
_exptl_crystal_description block
_exptl_crystal_F_000 1704
_exptl_crystal_size_max 0.46
_exptl_crystal_size_mid 0.29
_exptl_crystal_size_min 0.16
_refine_diff_density_max 0.713
_refine_diff_density_min -0.624
_refine_diff_density_rms 0.064
_refine_ls_extinction_method none
_refine_ls_goodness_of_fit_ref 1.028
_refine_ls_hydrogen_treatment constr
_refine_ls_matrix_type full
_refine_ls_number_parameters 481
_refine_ls_number_reflns 6931
_refine_ls_number_restraints 6
_refine_ls_restrained_S_all 1.028
_refine_ls_R_factor_all 0.0389
_refine_ls_R_factor_gt 0.0314
_refine_ls_shift/su_max 0.002
_refine_ls_shift/su_mean 0.000
_refine_ls_structure_factor_coef Fsqd
_refine_ls_weighting_details 'calc w=1/[\s^2^(Fo^2^)+(0.0425P)^2^+2.0808P] where P=(Fo^2^+2Fc^2^)/3'
_refine_ls_weighting_scheme calc
_refine_ls_wR_factor_gt 0.0753
_refine_ls_wR_factor_ref 0.0784
_reflns_number_gt 6112
_reflns_number_total 6931
_reflns_threshold_expression >2sigma(I)
_cod_data_source_file om500351j_si_002.cif
_cod_data_source_block LMes2Pd2PF62-togu6
_cod_depositor_comments
;
The following automatic conversions were performed:

'_symmetry_cell_setting' value 'Monoclinic' changed to 'monoclinic'
according to
/home/saulius/struct/COD-crude-data--automatic-downloads/rss-feeds/ACS/lib/dictionaries/cif_core.dic
dictionary named 'cif_core.dic' version 2.4.2 from 2011-04-26.

Automatic conversion script
Id: cif_fix_values 2281 2013-09-26 08:29:07Z andrius 

 Adding full bibliography for 4084368--4084374.cif.
;
_cod_original_sg_symbol_H-M 'P 21/n'
_cod_database_code 4084370

loop_
_symmetry_equiv_pos_as_xyz
'x, y, z'
'-x+1/2, y+1/2, -z+1/2'
'-x, -y, -z'
'x-1/2, -y-1/2, z-1/2'

loop_
_atom_site_label
_atom_site_type_symbol
_atom_site_fract_x
_atom_site_fract_y
_atom_site_fract_z
_atom_site_U_iso_or_equiv
_atom_site_adp_type
_atom_site_occupancy
_atom_site_symmetry_multiplicity
_atom_site_calc_flag
_atom_site_refinement_flags
_atom_site_disorder_assembly
_atom_site_disorder_group
Pd1 Pd 0.581932(13) 0.518724(8) 0.630888(11) 0.01935(6) Uani 1 1 d . . .
N1 N 0.46857(14) 0.44633(9) 0.58587(13) 0.0206(4) Uani 1 1 d . . .
N2 N 0.41207(14) 0.43355(9) 0.49530(13) 0.0216(4) Uani 1 1 d . . .
N3 N 0.56244(15) 0.42736(10) 0.78642(13) 0.0234(4) Uani 1 1 d . . .
N4 N 0.72659(15) 0.44519(10) 0.78658(13) 0.0241(4) Uani 1 1 d . . .
N5 N 0.28096(16) 0.36301(10) 0.33632(14) 0.0291(4) Uani 1 1 d . . .
N6 N 0.38515(16) 0.36576(10) 0.23870(14) 0.0263(4) Uani 1 1 d . . .
C1 C 0.31957(19) 0.39373(12) 0.59731(17) 0.0261(5) Uani 1 1 d . . .
H1 H 0.2656 0.3732 0.6226 0.031 Uiso 1 1 calc R . .
C2 C 0.41274(18) 0.42233(11) 0.64760(16) 0.0222(4) Uani 1 1 d . . .
C3 C 0.32221(18) 0.40154(12) 0.50289(17) 0.0250(5) Uani 1 1 d . . .
C4 C 0.44661(18) 0.43012(12) 0.75411(16) 0.0245(5) Uani 1 1 d . . .
H4A H 0.4206 0.4729 0.7730 0.029 Uiso 1 1 calc R . .
H4B H 0.4143 0.3947 0.7856 0.029 Uiso 1 1 calc R . .
C5 C 0.62608(18) 0.46487(11) 0.74647(16) 0.0221(5) Uani 1 1 d . . .
C6 C 0.6212(2) 0.38347(12) 0.85135(17) 0.0276(5) Uani 1 1 d . . .
H6 H 0.5942 0.3519 0.8888 0.033 Uiso 1 1 calc R . .
C7 C 0.7240(2) 0.39446(12) 0.85077(17) 0.0299(5) Uani 1 1 d . . .
H7 H 0.7836 0.3717 0.8874 0.036 Uiso 1 1 calc R . .
C8 C 0.81769(18) 0.46073(12) 0.74691(16) 0.0245(5) Uani 1 1 d . . .
C9 C 0.83028(19) 0.42395(12) 0.66791(17) 0.0267(5) Uani 1 1 d . . .
C10 C 0.91760(19) 0.43784(12) 0.62889(17) 0.0287(5) Uani 1 1 d . . .
H10 H 0.9276 0.4133 0.5753 0.034 Uiso 1 1 calc R . .
C11 C 0.9904(2) 0.48670(13) 0.66638(18) 0.0305(5) Uani 1 1 d . . .
C12 C 0.9748(2) 0.52170(13) 0.74463(19) 0.0328(6) Uani 1 1 d . . .
H12 H 1.0238 0.5555 0.7701 0.039 Uiso 1 1 calc R . .
C13 C 0.88977(19) 0.50923(13) 0.78759(18) 0.0295(5) Uani 1 1 d . . .
C14 C 0.7524(2) 0.37100(13) 0.62510(19) 0.0326(5) Uani 1 1 d . . .
H14A H 0.6853 0.3914 0.5926 0.049 Uiso 1 1 calc R . .
H14B H 0.7396 0.3419 0.6758 0.049 Uiso 1 1 calc R . .
H14C H 0.7816 0.3453 0.5791 0.049 Uiso 1 1 calc R . .
C15 C 1.0848(2) 0.50065(15) 0.6236(2) 0.0363(6) Uani 1 1 d . . .
H15A H 1.0829 0.5467 0.6029 0.054 Uiso 1 1 calc R . .
H15B H 1.0826 0.4717 0.5686 0.054 Uiso 1 1 calc R . .
H15C H 1.1505 0.4926 0.6715 0.054 Uiso 1 1 calc R . .
C16 C 0.8784(2) 0.54745(16) 0.8748(2) 0.0407(6) Uani 1 1 d . . .
H16A H 0.8203 0.5793 0.8572 0.061 Uiso 1 1 calc R . .
H16B H 0.9448 0.5709 0.9012 0.061 Uiso 1 1 calc R . .
H16C H 0.8627 0.5170 0.9228 0.061 Uiso 1 1 calc R . .
C17 C 0.2366(2) 0.38229(14) 0.41765(17) 0.0315(5) Uani 1 1 d . . .
H17A H 0.1951 0.3451 0.4353 0.038 Uiso 1 1 calc R . .
H17B H 0.1875 0.4199 0.3990 0.038 Uiso 1 1 calc R . .
C18 C 0.35152(18) 0.40088(11) 0.30642(16) 0.0238(5) Uani 1 1 d . . .
C19 C 0.2683(2) 0.30376(13) 0.28754(19) 0.0352(6) Uani 1 1 d . . .
H19 H 0.2224 0.2687 0.2957 0.042 Uiso 1 1 calc R . .
C20 C 0.3333(2) 0.30531(12) 0.22672(19) 0.0344(6) Uani 1 1 d . . .
H20 H 0.3423 0.2715 0.1835 0.041 Uiso 1 1 calc R . .
C21 C 0.47735(19) 0.38337(11) 0.20191(17) 0.0266(5) Uani 1 1 d . . .
C22 C 0.46498(19) 0.40420(12) 0.10805(17) 0.0283(5) Uani 1 1 d . . .
C23 C 0.5552(2) 0.42437(13) 0.07790(18) 0.0314(5) Uani 1 1 d . . .
H23 H 0.5481 0.4398 0.0144 0.038 Uiso 1 1 calc R . .
C24 C 0.6556(2) 0.42260(13) 0.13814(19) 0.0318(5) Uani 1 1 d . . .
C25 C 0.6652(2) 0.39847(13) 0.22974(19) 0.0325(6) Uani 1 1 d . . .
H25 H 0.7338 0.3955 0.2705 0.039 Uiso 1 1 calc R . .
C26 C 0.5775(2) 0.37850(12) 0.26390(18) 0.0299(5) Uani 1 1 d . . .
C27 C 0.3581(2) 0.40583(16) 0.03955(19) 0.0391(6) Uani 1 1 d . . .
H27A H 0.3153 0.4416 0.0573 0.059 Uiso 1 1 calc R . .
H27B H 0.3216 0.3637 0.0422 0.059 Uiso 1 1 calc R . .
H27C H 0.3679 0.4132 -0.0254 0.059 Uiso 1 1 calc R . .
C28 C 0.7518(2) 0.44794(14) 0.1052(2) 0.0404(6) Uani 1 1 d . . .
H28A H 0.7700 0.4921 0.1314 0.061 Uiso 1 1 calc R . .
H28B H 0.7358 0.4500 0.0353 0.061 Uiso 1 1 calc R . .
H28C H 0.8119 0.4181 0.1274 0.061 Uiso 1 1 calc R . .
C29 C 0.5928(2) 0.35242(15) 0.36454(19) 0.0391(6) Uani 1 1 d . . .
H29A H 0.5873 0.3888 0.4080 0.059 Uiso 1 1 calc R . .
H29B H 0.6631 0.3320 0.3836 0.059 Uiso 1 1 calc R . .
H29C H 0.5379 0.3196 0.3673 0.059 Uiso 1 1 calc R . .
O1 O 0.21575(16) 0.39134(10) 0.79102(15) 0.0438(5) Uani 1 1 d . . .
C31 C 0.1085(3) 0.30061(17) 0.7289(3) 0.0569(9) Uani 1 1 d . . .
H31A H 0.1043 0.3167 0.6639 0.085 Uiso 1 1 calc R . .
H31B H 0.0383 0.2851 0.7349 0.085 Uiso 1 1 calc R . .
H31C H 0.1595 0.2642 0.7425 0.085 Uiso 1 1 calc R . .
C32 C 0.1438(2) 0.35520(14) 0.79815(19) 0.0351(6) Uani 1 1 d . . .
C33 C 0.0836(3) 0.3652(2) 0.8749(3) 0.0618(9) Uani 1 1 d . . .
H33A H 0.1122 0.4036 0.9135 0.093 Uiso 1 1 calc R . .
H33B H 0.0908 0.3260 0.9156 0.093 Uiso 1 1 calc R . .
H33C H 0.0084 0.3726 0.8458 0.093 Uiso 1 1 calc R . .
P1 P 0.96603(6) 0.27650(4) 0.43029(6) 0.03705(17) Uani 1 1 d . . .
F1 F 0.86693(17) 0.31624(11) 0.37685(19) 0.0785(7) Uani 1 1 d . . .
F2 F 0.91604(16) 0.21052(10) 0.38107(16) 0.0649(6) Uani 1 1 d . . .
F3 F 1.02570(17) 0.28658(12) 0.34584(14) 0.0660(6) Uani 1 1 d . . .
F4 F 1.01847(15) 0.34240(9) 0.48012(14) 0.0518(4) Uani 1 1 d . . .
F5 F 0.9105(2) 0.26514(11) 0.51829(17) 0.0736(7) Uani 1 1 d . . .
F6 F 1.0672(2) 0.23685(11) 0.48614(16) 0.0783(7) Uani 1 1 d . . .
O2A O 0.8896(4) 0.2883(3) 0.9780(3) 0.0704(13) Uani 0.704(7) 1 d PD A 1
C34A C 1.0220(12) 0.2402(11) 1.0985(15) 0.0507(12) Uani 0.704(7) 1 d PD A 1
H34A H 1.0606 0.2370 1.0471 0.076 Uiso 0.704(7) 1 calc PR A 1
H34B H 1.0128 0.1961 1.1231 0.076 Uiso 0.704(7) 1 calc PR A 1
H34C H 1.0624 0.2676 1.1501 0.076 Uiso 0.704(7) 1 calc PR A 1
C35A C 0.9152(8) 0.2707(4) 1.0606(6) 0.042(2) Uani 0.704(7) 1 d PD A 1
C36A C 0.8469(5) 0.2783(4) 1.1330(4) 0.0466(14) Uani 0.704(7) 1 d PD A 1
H36A H 0.7781 0.2972 1.1019 0.070 Uiso 0.704(7) 1 calc PR A 1
H36B H 0.8825 0.3077 1.1844 0.070 Uiso 0.704(7) 1 calc PR A 1
H36C H 0.8360 0.2351 1.1597 0.070 Uiso 0.704(7) 1 calc PR A 1
O2B O 0.9189(9) 0.3264(7) 1.0090(8) 0.0704(13) Uani 0.296(7) 1 d PD A 2
C34B C 1.013(3) 0.241(3) 1.101(4) 0.0507(12) Uani 0.296(7) 1 d PD A 2
H34D H 1.0711 0.2541 1.0713 0.076 Uiso 0.296(7) 1 calc PR A 2
H34E H 0.9921 0.1953 1.0819 0.076 Uiso 0.296(7) 1 calc PR A 2
H34F H 1.0369 0.2428 1.1705 0.076 Uiso 0.296(7) 1 calc PR A 2
C35B C 0.920(2) 0.2854(13) 1.0692(18) 0.042(2) Uani 0.296(7) 1 d PD A 2
C36B C 0.8208(14) 0.2750(11) 1.1050(13) 0.0466(14) Uani 0.296(7) 1 d PD A 2
H36D H 0.7716 0.3116 1.0839 0.070 Uiso 0.296(7) 1 calc PR A 2
H36E H 0.8384 0.2733 1.1749 0.070 Uiso 0.296(7) 1 calc PR A 2
H36F H 0.7873 0.2335 1.0796 0.070 Uiso 0.296(7) 1 calc PR A 2

loop_
_atom_site_aniso_label
_atom_site_aniso_U_11
_atom_site_aniso_U_22
_atom_site_aniso_U_33
_atom_site_aniso_U_23
_atom_site_aniso_U_13
_atom_site_aniso_U_12
Pd1 0.01935(10) 0.02078(9) 0.01761(10) 0.00000(6) 0.00340(6) -0.00167(7)
N1 0.0204(9) 0.0223(9) 0.0190(9) -0.0008(7) 0.0044(7) -0.0020(7)
N2 0.0205(9) 0.0245(9) 0.0194(9) -0.0003(7) 0.0035(7) -0.0041(7)
N3 0.0235(10) 0.0278(10) 0.0195(9) 0.0012(8) 0.0059(7) -0.0002(8)
N4 0.0215(10) 0.0314(10) 0.0190(9) 0.0015(8) 0.0039(7) 0.0027(8)
N5 0.0278(11) 0.0314(11) 0.0264(10) -0.0018(9) 0.0024(8) -0.0086(9)
N6 0.0268(10) 0.0258(10) 0.0242(10) -0.0050(8) 0.0008(8) -0.0016(8)
C1 0.0218(11) 0.0287(12) 0.0284(12) 0.0017(10) 0.0072(9) -0.0047(9)
C2 0.0224(11) 0.0221(10) 0.0227(11) 0.0013(9) 0.0064(9) 0.0004(9)
C3 0.0219(11) 0.0274(11) 0.0248(11) 0.0011(9) 0.0033(9) -0.0042(9)
C4 0.0225(11) 0.0302(12) 0.0217(11) 0.0005(9) 0.0066(9) -0.0005(9)
C5 0.0225(11) 0.0247(11) 0.0186(10) -0.0043(9) 0.0036(8) -0.0004(9)
C6 0.0308(13) 0.0307(12) 0.0213(11) 0.0051(9) 0.0060(10) 0.0016(10)
C7 0.0304(13) 0.0345(13) 0.0239(12) 0.0054(10) 0.0039(10) 0.0073(10)
C8 0.0195(11) 0.0314(12) 0.0223(11) 0.0033(9) 0.0041(9) 0.0037(9)
C9 0.0281(12) 0.0280(12) 0.0232(11) 0.0024(9) 0.0039(9) 0.0038(10)
C10 0.0290(13) 0.0323(12) 0.0259(12) 0.0000(10) 0.0084(10) 0.0062(10)
C11 0.0245(12) 0.0367(13) 0.0304(13) 0.0063(11) 0.0061(10) 0.0047(10)
C12 0.0224(12) 0.0385(14) 0.0357(14) -0.0028(11) 0.0025(10) -0.0012(10)
C13 0.0210(12) 0.0384(13) 0.0272(12) -0.0041(10) 0.0012(9) 0.0032(10)
C14 0.0323(14) 0.0327(13) 0.0336(14) -0.0051(11) 0.0091(11) -0.0002(11)
C15 0.0266(13) 0.0454(15) 0.0381(14) 0.0049(12) 0.0098(11) 0.0024(11)
C16 0.0287(14) 0.0561(17) 0.0363(15) -0.0167(13) 0.0052(11) -0.0047(13)
C17 0.0247(13) 0.0439(14) 0.0255(12) -0.0007(11) 0.0050(10) -0.0113(11)
C18 0.0213(11) 0.0273(11) 0.0204(11) -0.0004(9) -0.0003(9) -0.0017(9)
C19 0.0366(15) 0.0290(13) 0.0352(14) -0.0022(11) -0.0028(11) -0.0110(11)
C20 0.0372(15) 0.0273(12) 0.0353(14) -0.0083(11) 0.0007(11) -0.0042(11)
C21 0.0274(12) 0.0253(11) 0.0259(12) -0.0059(9) 0.0035(10) 0.0031(9)
C22 0.0266(12) 0.0317(12) 0.0257(12) -0.0051(10) 0.0033(10) 0.0061(10)
C23 0.0316(13) 0.0359(13) 0.0272(13) -0.0035(10) 0.0074(10) 0.0057(11)
C24 0.0270(13) 0.0314(13) 0.0369(14) -0.0086(11) 0.0068(10) 0.0045(10)
C25 0.0264(13) 0.0330(13) 0.0347(13) -0.0078(11) -0.0009(10) 0.0047(10)
C26 0.0309(13) 0.0286(12) 0.0270(12) -0.0043(10) -0.0003(10) 0.0064(10)
C27 0.0288(14) 0.0610(18) 0.0259(13) -0.0011(12) 0.0026(10) 0.0048(13)
C28 0.0328(14) 0.0413(15) 0.0477(16) -0.0062(13) 0.0101(12) 0.0014(12)
C29 0.0369(15) 0.0478(16) 0.0287(13) 0.0015(12) -0.0008(11) 0.0118(12)
O1 0.0382(11) 0.0476(11) 0.0465(12) 0.0023(9) 0.0117(9) -0.0065(9)
C31 0.071(2) 0.0470(18) 0.058(2) -0.0061(16) 0.0257(18) -0.0165(17)
C32 0.0337(14) 0.0396(14) 0.0326(14) 0.0085(11) 0.0088(11) 0.0028(12)
C33 0.059(2) 0.083(3) 0.050(2) -0.0040(18) 0.0263(17) -0.0114(19)
P1 0.0323(4) 0.0346(4) 0.0463(4) -0.0068(3) 0.0130(3) 0.0034(3)
F1 0.0485(12) 0.0721(14) 0.1037(18) -0.0005(13) -0.0073(11) 0.0244(11)
F2 0.0602(13) 0.0526(11) 0.0860(15) -0.0276(11) 0.0249(11) -0.0149(9)
F3 0.0626(13) 0.0926(16) 0.0489(11) -0.0226(11) 0.0252(10) -0.0276(11)
F4 0.0526(11) 0.0458(9) 0.0628(11) -0.0179(9) 0.0250(9) -0.0062(8)
F5 0.0989(18) 0.0608(13) 0.0771(15) -0.0127(11) 0.0539(13) -0.0195(12)
F6 0.0850(16) 0.0724(14) 0.0639(13) -0.0199(11) -0.0129(11) 0.0398(12)
O2A 0.063(3) 0.094(4) 0.050(2) 0.025(2) 0.0021(18) 0.026(2)
C34A 0.041(3) 0.0514(19) 0.056(2) 0.0116(19) 0.001(2) 0.002(2)
C35A 0.041(2) 0.035(5) 0.047(3) 0.002(3) 0.0029(18) 0.000(3)
C36A 0.044(4) 0.039(2) 0.053(4) -0.003(3) 0.003(3) 0.003(3)
O2B 0.063(3) 0.094(4) 0.050(2) 0.025(2) 0.0021(18) 0.026(2)
C34B 0.041(3) 0.0514(19) 0.056(2) 0.0116(19) 0.001(2) 0.002(2)
C35B 0.041(2) 0.035(5) 0.047(3) 0.002(3) 0.0029(18) 0.000(3)
C36B 0.044(4) 0.039(2) 0.053(4) -0.003(3) 0.003(3) 0.003(3)

loop_
_atom_type_symbol
_atom_type_description
_atom_type_scat_dispersion_real
_atom_type_scat_dispersion_imag
_atom_type_scat_source
C C 0.0033 0.0016 'International Tables Vol C Tables 4.2.6.8 and 6.1.1.4'
H H 0.0000 0.0000 'International Tables Vol C Tables 4.2.6.8 and 6.1.1.4'
N N 0.0061 0.0033 'International Tables Vol C Tables 4.2.6.8 and 6.1.1.4'
O O 0.0106 0.0060 'International Tables Vol C Tables 4.2.6.8 and 6.1.1.4'
F F 0.0171 0.0103 'International Tables Vol C Tables 4.2.6.8 and 6.1.1.4'
P P 0.1023 0.0942 'International Tables Vol C Tables 4.2.6.8 and 6.1.1.4'
Pd Pd -0.9988 1.0072 'International Tables Vol C Tables 4.2.6.8 and 6.1.1.4'

loop_
_geom_angle_atom_site_label_1
_geom_angle_atom_site_label_2
_geom_angle_atom_site_label_3
_geom_angle
_geom_angle_site_symmetry_1
_geom_angle_site_symmetry_3
C5 Pd1 C18 93.36(9) . 3_666
C5 Pd1 N2 160.03(9) . 3_666
C18 Pd1 N2 85.18(8) 3_666 3_666
C5 Pd1 N1 85.55(8) . .
C18 Pd1 N1 159.59(9) 3_666 .
N2 Pd1 N1 102.62(7) 3_666 .
C2 N1 N2 107.84(17) . .
C2 N1 Pd1 119.50(15) . .
N2 N1 Pd1 128.46(14) . .
C3 N2 N1 107.47(18) . .
C3 N2 Pd1 119.52(15) . 3_666
N1 N2 Pd1 128.92(14) . 3_666
C5 N3 C6 110.96(19) . .
C5 N3 C4 121.46(19) . .
C6 N3 C4 127.2(2) . .
C5 N4 C7 109.84(19) . .
C5 N4 C8 123.41(19) . .
C7 N4 C8 124.29(19) . .
C18 N5 C19 110.5(2) . .
C18 N5 C17 121.2(2) . .
C19 N5 C17 127.9(2) . .
C18 N6 C20 109.4(2) . .
C18 N6 C21 123.50(19) . .
C20 N6 C21 125.7(2) . .
C3 C1 C2 105.0(2) . .
N1 C2 C1 109.6(2) . .
N1 C2 C4 123.6(2) . .
C1 C2 C4 126.7(2) . .
N2 C3 C1 110.1(2) . .
N2 C3 C17 123.1(2) . .
C1 C3 C17 126.7(2) . .
N3 C4 C2 111.43(18) . .
N3 C5 N4 105.65(19) . .
N3 C5 Pd1 126.02(17) . .
N4 C5 Pd1 126.44(17) . .
C7 C6 N3 106.4(2) . .
C6 C7 N4 107.2(2) . .
C13 C8 C9 122.2(2) . .
C13 C8 N4 120.9(2) . .
C9 C8 N4 116.9(2) . .
C10 C9 C8 117.9(2) . .
C10 C9 C14 120.4(2) . .
C8 C9 C14 121.7(2) . .
C11 C10 C9 121.7(2) . .
C12 C11 C10 118.3(2) . .
C12 C11 C15 120.7(2) . .
C10 C11 C15 120.9(2) . .
C11 C12 C13 122.4(2) . .
C8 C13 C12 117.4(2) . .
C8 C13 C16 122.3(2) . .
C12 C13 C16 120.3(2) . .
N5 C17 C3 111.8(2) . .
N5 C18 N6 106.2(2) . .
N5 C18 Pd1 126.23(17) . 3_666
N6 C18 Pd1 126.12(17) . 3_666
C20 C19 N5 106.8(2) . .
C19 C20 N6 107.1(2) . .
C22 C21 C26 122.1(2) . .
C22 C21 N6 120.1(2) . .
C26 C21 N6 117.8(2) . .
C21 C22 C23 117.9(2) . .
C21 C22 C27 122.2(2) . .
C23 C22 C27 119.9(2) . .
C22 C23 C24 121.8(2) . .
C25 C24 C23 118.5(2) . .
C25 C24 C28 120.7(2) . .
C23 C24 C28 120.8(2) . .
C24 C25 C26 122.0(2) . .
C25 C26 C21 117.6(2) . .
C25 C26 C29 119.7(2) . .
C21 C26 C29 122.7(2) . .
O1 C32 C31 121.6(3) . .
O1 C32 C33 121.0(3) . .
C31 C32 C33 117.4(3) . .
F1 P1 F2 90.50(13) . .
F1 P1 F3 92.32(14) . .
F2 P1 F3 89.21(11) . .
F1 P1 F6 179.05(13) . .
F2 P1 F6 90.31(12) . .
F3 P1 F6 88.19(14) . .
F1 P1 F4 90.44(12) . .
F2 P1 F4 178.96(11) . .
F3 P1 F4 90.32(11) . .
F6 P1 F4 88.75(12) . .
F1 P1 F5 90.11(14) . .
F2 P1 F5 91.25(12) . .
F3 P1 F5 177.52(14) . .
F6 P1 F5 89.38(15) . .
F4 P1 F5 89.18(11) . .
O2A C35A C34A 120.5(9) . .
O2A C35A C36A 124.6(7) . .
C34A C35A C36A 114.9(9) . .
O2B C35B C34B 122(2) . .
O2B C35B C36B 117.8(18) . .
C34B C35B C36B 120(2) . .

loop_
_geom_bond_atom_site_label_1
_geom_bond_atom_site_label_2
_geom_bond_distance
_geom_bond_site_symmetry_2
Pd1 C5 1.965(2) .
Pd1 C18 1.967(2) 3_666
Pd1 N2 2.0721(18) 3_666
Pd1 N1 2.0738(18) .
N1 C2 1.351(3) .
N1 N2 1.369(3) .
N2 C3 1.355(3) .
N2 Pd1 2.0722(18) 3_666
N3 C5 1.339(3) .
N3 C6 1.388(3) .
N3 C4 1.465(3) .
N4 C5 1.358(3) .
N4 C7 1.388(3) .
N4 C8 1.450(3) .
N5 C18 1.333(3) .
N5 C19 1.383(3) .
N5 C17 1.464(3) .
N6 C18 1.353(3) .
N6 C20 1.390(3) .
N6 C21 1.450(3) .
C1 C3 1.374(3) .
C1 C2 1.386(3) .
C2 C4 1.504(3) .
C3 C17 1.509(3) .
C6 C7 1.348(4) .
C8 C13 1.391(4) .
C8 C9 1.398(3) .
C9 C10 1.394(3) .
C9 C14 1.507(3) .
C10 C11 1.390(4) .
C11 C12 1.382(4) .
C11 C15 1.508(3) .
C12 C13 1.396(4) .
C13 C16 1.508(4) .
C18 Pd1 1.967(2) 3_666
C19 C20 1.338(4) .
C21 C22 1.388(3) .
C21 C26 1.402(3) .
C22 C23 1.391(4) .
C22 C27 1.508(3) .
C23 C24 1.391(4) .
C24 C25 1.384(4) .
C24 C28 1.513(4) .
C25 C26 1.390(4) .
C26 C29 1.511(4) .
O1 C32 1.206(3) .
C31 C32 1.491(4) .
C32 C33 1.496(4) .
P1 F1 1.563(2) .
P1 F2 1.584(2) .
P1 F3 1.587(2) .
P1 F6 1.591(2) .
P1 F4 1.5959(18) .
P1 F5 1.601(2) .
O2A C35A 1.214(8) .
C34A C35A 1.499(8) .
C35A C36A 1.512(8) .
O2B C35B 1.197(14) .
C34B C35B 1.493(15) .
C35B C36B 1.501(15) .
